data_7220378
loop_
_publ_author_name
'Kopotkov, Vyacheslav A.'
'Sasnovskaya, Valentina D.'
'Korchagin, Denis V.'
'Morgunov, Roman B.'
'Aldoshin, Sergey M.'
'Simonov, Sergey V.'
'Zorina, Leokadiya V.'
'Schaniel, Dominik'
'Woike, Theo'
'Yagubskii, Eduard B.'

_publ_section_title
;
 The first photochromic bimetallic assemblies based on Mn(iii) and Mn(ii)
 Schiff-base (salpn, dapsc) complexes and pentacyanonitrosylferrate
;
_journal_issue 20
_journal_name_full CrystEngComm
_journal_page_first 3866
_journal_paper_doi 10.1039/C5CE00354G
_journal_volume 17
_journal_year 2015
_chemical_formula_moiety 'C77 H80 Mn5 N14 O13, C7 N6, 4(O)'
_chemical_formula_sum 'C84 H80 Mn5 N20 O17'
_chemical_formula_weight 1916.38
_chemical_name_systematic
; 
 ? 
;
_space_group_IT_number 12
_symmetry_cell_setting monoclinic
_symmetry_space_group_name_Hall '-C 2y'
_symmetry_space_group_name_H-M 'C 1 2/m 1'
_atom_sites_solution_hydrogens geom
_atom_sites_solution_primary direct
_atom_sites_solution_secondary difmap
_audit_creation_method SHELXL-97
_audit_update_record
;
2015-02-17 deposited with the CCDC.
2015-04-17 downloaded from the CCDC.
;
_cell_angle_alpha 90.00
_cell_angle_beta 135.236(18)
_cell_angle_gamma 90.00
_cell_formula_units_Z 2
_cell_length_a 22.121(2)
_cell_length_b 17.3201(5)
_cell_length_c 16.1353(15)
_cell_measurement_reflns_used 2963
_cell_measurement_temperature 150(2)
_cell_measurement_theta_max 29.1618
_cell_measurement_theta_min 2.9515
_cell_volume 4353.3(15)
_computing_cell_refinement
;
CrysAlisPro, Agilent Technologies,
Version 1.171.36.20 (release 27-06-2012 CrysAlis171 .NET)
(compiled Jul 11 2012,15:38:31)
;
_computing_data_collection
;
CrysAlisPro, Agilent Technologies,
Version 1.171.36.20 (release 27-06-2012 CrysAlis171 .NET)
(compiled Jul 11 2012,15:38:31)
;
_computing_data_reduction
;
CrysAlisPro, Agilent Technologies,
Version 1.171.36.20 (release 27-06-2012 CrysAlis171 .NET)
(compiled Jul 11 2012,15:38:31)
;
_computing_molecular_graphics 'SHELXTL (Sheldrick, 2000)'
_computing_publication_material 'SHELXTL (Sheldrick, 2000)'
_computing_structure_refinement 'SHELXL-97 (Sheldrick, 1997)'
_computing_structure_solution 'SHELXS-97 (Sheldrick, 1997)'
_diffrn_ambient_temperature 150(2)
_diffrn_measured_fraction_theta_full 0.998
_diffrn_measured_fraction_theta_max 0.998
_diffrn_measurement_device_type 'Xcalibur, Eos'
_diffrn_measurement_method '\w scans'
_diffrn_radiation_monochromator graphite
_diffrn_radiation_source 'Enhance (Mo) X-ray Source'
_diffrn_radiation_type 'Mo K\a'
_diffrn_radiation_wavelength 0.71073
_diffrn_reflns_av_R_equivalents 0.0258
_diffrn_reflns_av_sigmaI/netI 0.0474
_diffrn_reflns_limit_h_max 15
_diffrn_reflns_limit_h_min -27
_diffrn_reflns_limit_k_max 21
_diffrn_reflns_limit_k_min -12
_diffrn_reflns_limit_l_max 20
_diffrn_reflns_limit_l_min -19
_diffrn_reflns_number 8986
_diffrn_reflns_theta_full 26.32
_diffrn_reflns_theta_max 26.32
_diffrn_reflns_theta_min 2.96
_exptl_absorpt_coefficient_mu 0.784
_exptl_absorpt_correction_T_max 1.00000
_exptl_absorpt_correction_T_min 0.95909
_exptl_absorpt_correction_type multi-scan
_exptl_absorpt_process_details
;
CrysAlisPro, Agilent Technologies,
Version 1.171.35.19 (release 27-10-2011 CrysAlis171 .NET)
(compiled Oct 27 2011,15:02:11)
Empirical absorption correction using spherical harmonics,
 implemented in SCALE3 ABSPACK scaling algorithm.
;
_exptl_crystal_colour black
_exptl_crystal_density_diffrn 1.462
_exptl_crystal_density_method 'not measured'
_exptl_crystal_description prizm
_exptl_crystal_F_000 1970
_exptl_crystal_size_max 0.3
_exptl_crystal_size_mid 0.25
_exptl_crystal_size_min 0.15
_refine_diff_density_max 2.447
_refine_diff_density_min -0.935
_refine_diff_density_rms 0.112
_refine_ls_extinction_method none
_refine_ls_goodness_of_fit_ref 1.022
_refine_ls_hydrogen_treatment mixed
_refine_ls_matrix_type full
_refine_ls_number_parameters 303
_refine_ls_number_reflns 4584
_refine_ls_number_restraints 6
_refine_ls_restrained_S_all 1.036
_refine_ls_R_factor_all 0.0822
_refine_ls_R_factor_gt 0.0660
_refine_ls_shift/su_max 0.000
_refine_ls_shift/su_mean 0.000
_refine_ls_structure_factor_coef Fsqd
_refine_ls_weighting_details 'calc w=1/[\s^2^(Fo^2^)+(0.0983P)^2^+28.8612P] where P=(Fo^2^+2Fc^2^)/3'
_refine_ls_weighting_scheme calc
_refine_ls_wR_factor_gt 0.1791
_refine_ls_wR_factor_ref 0.1894
_reflns_number_gt 3677
_reflns_number_total 4584
_reflns_threshold_expression >2sigma(I)
_cod_data_source_file c5ce00354g2.cif
_cod_data_source_block II
_cod_depositor_comments 'Adding full bibliography for 7220377--7220379.cif.'
_cod_original_cell_volume 4353.3(6)
_cod_original_sg_symbol_H-M 'C 2/m'
_cod_database_code 7220378

loop_
_symmetry_equiv_pos_as_xyz
'x, y, z'
'-x, y, -z'
'x+1/2, y+1/2, z'
'-x+1/2, y+1/2, -z'
'-x, -y, -z'
'x, -y, z'
'-x+1/2, -y+1/2, -z'
'x+1/2, -y+1/2, z'

loop_
_atom_site_label
_atom_site_type_symbol
_atom_site_fract_x
_atom_site_fract_y
_atom_site_fract_z
_atom_site_U_iso_or_equiv
_atom_site_adp_type
_atom_site_occupancy
_atom_site_symmetry_multiplicity
_atom_site_calc_flag
_atom_site_refinement_flags
Mn1 Mn 1.5000 0.5000 0.0000 0.0331(4) Uani 1 4 d SD
Mn2 Mn 1.75379(5) 0.5000 0.46452(7) 0.0166(2) Uani 1 2 d S
Mn3 Mn 1.29294(5) 0.5000 0.05535(7) 0.0165(2) Uani 1 2 d S
O4 O 1.20641(19) 0.42488(18) -0.0438(3) 0.0237(7) Uani 1 1 d .
N5 N 1.6312(3) 0.5000 0.2752(4) 0.0188(10) Uani 1 2 d S
C6 C 1.5822(3) 0.5000 0.1740(5) 0.0166(11) Uani 1 2 d S
O11 O 1.8934(3) 0.5000 0.6552(4) 0.0263(10) Uani 1 2 d S
N3 N 1.3778(2) 0.4153(2) 0.1678(3) 0.0217(8) Uani 1 1 d .
N11 N 1.3481(3) 0.5000 -0.0192(4) 0.0183(10) Uani 1 2 d S
C12 C 1.7934(3) 0.5735(3) 0.3347(4) 0.0256(9) Uani 1 1 d .
H12A H 1.8217 0.6182 0.3354 0.031 Uiso 1 1 calc R
H12B H 1.7328 0.5727 0.2573 0.031 Uiso 1 1 calc R
N4 N 1.7961(2) 0.5838(2) 0.4278(3) 0.0211(7) Uani 1 1 d .
O22 O 1.2537(3) 0.5000 0.1570(4) 0.0317(11) Uani 1 2 d S
O1 O 1.72717(19) 0.57561(18) 0.5197(3) 0.0255(7) Uani 1 1 d .
C16 C 1.8372(5) 0.5000 0.3489(7) 0.0321(15) Uani 1 2 d S
H16A H 1.8969 0.5000 0.4280 0.039 Uiso 1 2 calc SR
H16B H 1.8397 0.5000 0.2901 0.039 Uiso 1 2 calc SR
C17 C 1.2669(3) 0.3215(3) 0.0946(4) 0.0273(10) Uani 1 1 d .
C18 C 1.4710(3) 0.4266(3) 0.2470(4) 0.0284(10) Uani 1 1 d .
H18A H 1.4840 0.4284 0.1996 0.034 Uiso 1 1 calc R
H18B H 1.5020 0.3820 0.3012 0.034 Uiso 1 1 calc R
C19 C 1.1034(4) 0.2587(3) -0.0498(5) 0.0407(13) Uani 1 1 d .
H19A H 1.0472 0.2381 -0.0985 0.049 Uiso 1 1 calc R
C20 C 1.1146(3) 0.3282(3) -0.0799(5) 0.0320(11) Uani 1 1 d .
H20A H 1.0662 0.3545 -0.1491 0.038 Uiso 1 1 calc R
C21 C 1.3536(3) 0.3485(3) 0.1702(4) 0.0278(10) Uani 1 1 d .
H21A H 1.3978 0.3134 0.2282 0.033 Uiso 1 1 calc R
N1 N 1.0395(6) 0.6429(5) 0.6542(10) 0.109(3) Uani 1 1 d D
C23 C 1.1966(3) 0.3601(3) -0.0090(4) 0.0240(9) Uani 1 1 d .
C24 C 1.8249(4) 0.7346(3) 0.7267(4) 0.0468(15) Uani 1 1 d .
H24A H 1.8264 0.7543 0.7831 0.056 Uiso 1 1 calc R
C25 C 1.1728(4) 0.2185(3) 0.0503(6) 0.0409(13) Uani 1 1 d .
H25A H 1.1645 0.1705 0.0695 0.049 Uiso 1 1 calc R
C26 C 1.5029(4) 0.5000 0.3184(6) 0.0327(16) Uani 1 2 d S
H26A H 1.4849 0.5000 0.3598 0.039 Uiso 1 2 calc SR
H26B H 1.5664 0.5000 0.3790 0.039 Uiso 1 2 calc SR
C28 C 1.8245(3) 0.6487(3) 0.4832(4) 0.0261(9) Uani 1 1 d .
H28A H 1.8477 0.6833 0.4660 0.031 Uiso 1 1 calc R
C29 C 1.7763(4) 0.6687(3) 0.6630(4) 0.0376(12) Uani 1 1 d .
H29A H 1.7436 0.6452 0.6741 0.045 Uiso 1 1 calc R
C30 C 1.8249(3) 0.6741(3) 0.5682(4) 0.0283(10) Uani 1 1 d .
C31 C 1.8711(3) 0.7723(3) 0.7106(5) 0.0452(15) Uani 1 1 d .
H31A H 1.9024 0.8180 0.7535 0.054 Uiso 1 1 calc R
C32 C 1.7760(3) 0.6373(3) 0.5820(4) 0.0259(10) Uani 1 1 d .
C33 C 1.8707(3) 0.7424(3) 0.6315(4) 0.0371(12) Uani 1 1 d .
H33A H 1.9017 0.7679 0.6190 0.045 Uiso 1 1 calc R
C34 C 1.2539(4) 0.2493(3) 0.1212(5) 0.0359(12) Uani 1 1 d .
H34A H 1.3018 0.2217 0.1890 0.043 Uiso 1 1 calc R
C36 C 1.0247(5) 0.6838(8) 0.5919(7) 0.100(4) Uani 1 1 d D
C1 C 1.4028(4) 0.5000 -0.0157(5) 0.0180(12) Uani 1 2 d S
C11 C 1.9146(5) 0.5000 0.7612(6) 0.0421(18) Uani 1 2 d S
H11A H 1.9771 0.5000 0.8284 0.063 Uiso 1 2 calc SR
H11B H 1.8906 0.4538 0.7642 0.063 Uiso 0.50 1 calc PR
H11C H 1.8906 0.5462 0.7642 0.063 Uiso 0.50 1 calc PR
C22 C 1.1645(5) 0.5000 0.0972(7) 0.047(2) Uani 1 2 d S
H22A H 1.1623 0.5000 0.1557 0.071 Uiso 1 2 calc SR
H22B H 1.1356 0.4538 0.0478 0.071 Uiso 0.50 1 calc PR
H22C H 1.1356 0.5462 0.0478 0.071 Uiso 0.50 1 calc PR
H11 H 1.931(5) 0.5000 0.664(7) 0.03(2) Uiso 1 2 d S
H22 H 1.287(5) 0.5000 0.230(7) 0.024(19) Uiso 1 2 d S
O1W O 1.0529(3) 0.5000 -0.2627(5) 0.0402(12) Uiso 1 2 d S
O2W O 1.3462(6) 0.5000 0.3892(8) 0.089(2) Uiso 1 2 d S
O8 O 1.5000 0.6693(6) 0.0000 0.0282(12) Uiso 0.50 2 d SPD
N88 N 1.5000 0.5981(4) 0.0000 0.0126(11) Uiso 0.50 2 d SPD
N8 N 1.5000 0.6793(5) 0.0000 0.0282(12) Uiso 0.50 2 d SPD
C77 C 1.5000 0.6135(5) 0.0000 0.0126(11) Uiso 0.50 2 d SPD
C27 C 1.0000 0.7328(9) 0.5000 0.038(3) Uiso 0.50 2 d SP
C39 C 0.9705(11) 0.8129(10) 0.4845(18) 0.084(5) Uiso 0.50 1 d PD
N15 N 0.9747(14) 0.8796(10) 0.484(2) 0.131(7) Uiso 0.50 1 d PD

loop_
_atom_site_aniso_label
_atom_site_aniso_U_11
_atom_site_aniso_U_22
_atom_site_aniso_U_33
_atom_site_aniso_U_23
_atom_site_aniso_U_13
_atom_site_aniso_U_12
Mn1 0.0119(6) 0.0762(12) 0.0122(6) 0.000 0.0090(5) 0.000
Mn2 0.0167(4) 0.0187(5) 0.0159(4) 0.000 0.0121(4) 0.000
Mn3 0.0152(4) 0.0163(4) 0.0186(4) 0.000 0.0123(4) 0.000
O4 0.0239(15) 0.0227(16) 0.0246(15) -0.0025(12) 0.0173(14) -0.0056(12)
N5 0.020(2) 0.019(2) 0.022(3) 0.000 0.016(2) 0.000
C6 0.015(3) 0.017(3) 0.016(3) 0.000 0.010(2) 0.000
O11 0.020(2) 0.033(3) 0.024(2) 0.000 0.015(2) 0.000
N3 0.0193(17) 0.0232(18) 0.0254(18) 0.0055(15) 0.0168(16) 0.0027(14)
N11 0.021(2) 0.013(2) 0.025(3) 0.000 0.018(2) 0.000
C12 0.028(2) 0.028(2) 0.028(2) 0.0030(18) 0.023(2) -0.0023(19)
N4 0.0187(17) 0.0226(18) 0.0202(17) -0.0002(14) 0.0132(15) -0.0012(14)
O22 0.030(2) 0.048(3) 0.025(3) 0.000 0.022(2) 0.000
O1 0.0256(15) 0.0271(17) 0.0269(16) -0.0028(13) 0.0197(14) 0.0003(13)
C16 0.034(4) 0.038(4) 0.040(4) 0.000 0.032(3) 0.000
C17 0.036(2) 0.021(2) 0.041(3) -0.0002(19) 0.033(2) -0.0038(19)
C18 0.018(2) 0.031(2) 0.032(2) 0.011(2) 0.016(2) 0.0076(19)
C19 0.045(3) 0.036(3) 0.060(3) -0.018(3) 0.044(3) -0.021(3)
C20 0.031(2) 0.032(3) 0.041(3) -0.008(2) 0.028(2) -0.009(2)
C21 0.032(2) 0.026(2) 0.034(2) 0.0083(19) 0.026(2) 0.0068(19)
N1 0.086(6) 0.093(6) 0.148(9) 0.055(6) 0.083(6) 0.019(5)
C23 0.031(2) 0.020(2) 0.035(2) -0.0047(18) 0.029(2) -0.0049(18)
C24 0.050(3) 0.045(3) 0.025(3) -0.008(2) 0.019(3) 0.017(3)
C25 0.061(4) 0.025(2) 0.073(4) -0.006(3) 0.060(3) -0.010(2)
C26 0.016(3) 0.052(4) 0.022(3) 0.000 0.011(3) 0.000
C28 0.018(2) 0.024(2) 0.029(2) 0.0018(18) 0.0140(19) 0.0001(17)
C29 0.045(3) 0.039(3) 0.032(3) -0.001(2) 0.029(2) 0.011(2)
C30 0.020(2) 0.026(2) 0.023(2) -0.0039(18) 0.0095(18) 0.0012(18)
C31 0.032(3) 0.037(3) 0.034(3) -0.012(2) 0.012(2) 0.005(2)
C32 0.025(2) 0.026(2) 0.018(2) -0.0002(17) 0.0124(18) 0.0069(18)
C33 0.024(2) 0.029(3) 0.035(3) -0.008(2) 0.013(2) 0.000(2)
C34 0.048(3) 0.026(3) 0.055(3) 0.007(2) 0.045(3) 0.002(2)
C36 0.050(4) 0.200(13) 0.048(4) -0.025(6) 0.035(4) -0.017(6)
C1 0.019(3) 0.013(3) 0.014(3) 0.000 0.009(2) 0.000
C11 0.038(4) 0.059(5) 0.028(4) 0.000 0.023(3) 0.000
C22 0.041(4) 0.068(6) 0.040(4) 0.000 0.031(4) 0.000

loop_
_atom_type_symbol
_atom_type_description
_atom_type_scat_dispersion_real
_atom_type_scat_dispersion_imag
_atom_type_scat_source
C C 0.0033 0.0016 'International Tables Vol C Tables 4.2.6.8 and 6.1.1.4'
H H 0.0000 0.0000 'International Tables Vol C Tables 4.2.6.8 and 6.1.1.4'
N N 0.0061 0.0033 'International Tables Vol C Tables 4.2.6.8 and 6.1.1.4'
O O 0.0106 0.0060 'International Tables Vol C Tables 4.2.6.8 and 6.1.1.4'
Mn Mn 0.3368 0.7283 'International Tables Vol C Tables 4.2.6.8 and 6.1.1.4'

loop_
_geom_angle_atom_site_label_1
_geom_angle_atom_site_label_2
_geom_angle_atom_site_label_3
_geom_angle
_geom_angle_site_symmetry_1
_geom_angle_site_symmetry_3
C77 Mn1 N88 0.0 . .
C77 Mn1 C77 180.0 . 5_865
N88 Mn1 C77 180.0 . 5_865
C77 Mn1 N88 180.0 . 5_865
N88 Mn1 N88 180.0 . 5_865
C77 Mn1 N88 0.0 5_865 5_865
C77 Mn1 C6 90.0 . 5_865
N88 Mn1 C6 90.0 . 5_865
C77 Mn1 C6 90.0 5_865 5_865
N88 Mn1 C6 90.0 5_865 5_865
C77 Mn1 C6 90.0 . .
N88 Mn1 C6 90.0 . .
C77 Mn1 C6 90.0 5_865 .
N88 Mn1 C6 90.0 5_865 .
C6 Mn1 C6 180.0(3) 5_865 .
C77 Mn1 C1 90.0 . .
N88 Mn1 C1 90.0 . .
C77 Mn1 C1 90.0 5_865 .
N88 Mn1 C1 90.0 5_865 .
C6 Mn1 C1 89.9(2) 5_865 .
C6 Mn1 C1 90.1(2) . .
C77 Mn1 C1 90.0 . 5_865
N88 Mn1 C1 90.0 . 5_865
C77 Mn1 C1 90.0 5_865 5_865
N88 Mn1 C1 90.0 5_865 5_865
C6 Mn1 C1 90.1(2) 5_865 5_865
C6 Mn1 C1 89.9(2) . 5_865
C1 Mn1 C1 180.0(3) . 5_865
O1 Mn2 O1 87.33(19) 6_565 .
O1 Mn2 N4 90.24(14) 6_565 6_565
O1 Mn2 N4 172.58(14) . 6_565
O1 Mn2 N4 172.58(14) 6_565 .
O1 Mn2 N4 90.24(14) . .
N4 Mn2 N4 91.3(2) 6_565 .
O1 Mn2 N5 99.36(13) 6_565 .
O1 Mn2 N5 99.36(13) . .
N4 Mn2 N5 87.95(13) 6_565 .
N4 Mn2 N5 87.95(13) . .
O1 Mn2 O11 86.73(13) 6_565 .
O1 Mn2 O11 86.73(13) . .
N4 Mn2 O11 86.13(13) 6_565 .
N4 Mn2 O11 86.13(13) . .
N5 Mn2 O11 171.53(18) . .
O4 Mn3 O4 87.08(19) 6_565 .
O4 Mn3 N3 172.51(14) 6_565 .
O4 Mn3 N3 89.85(14) . .
O4 Mn3 N3 89.85(14) 6_565 6_565
O4 Mn3 N3 172.51(14) . 6_565
N3 Mn3 N3 92.4(2) . 6_565
O4 Mn3 N11 98.97(13) 6_565 .
O4 Mn3 N11 98.97(13) . .
N3 Mn3 N11 88.25(13) . .
N3 Mn3 N11 88.25(13) 6_565 .
O4 Mn3 O22 86.37(13) 6_565 .
O4 Mn3 O22 86.36(13) . .
N3 Mn3 O22 86.62(13) . .
N3 Mn3 O22 86.63(13) 6_565 .
N11 Mn3 O22 172.59(18) . .
C23 O4 Mn3 126.2(3) . .
C6 N5 Mn2 162.0(4) . .
N5 C6 Mn1 178.8(5) . .
C11 O11 Mn2 125.6(4) . .
C21 N3 C18 116.6(4) . .
C21 N3 Mn3 122.4(3) . .
C18 N3 Mn3 121.0(3) . .
C1 N11 Mn3 155.8(4) . .
N4 C12 C16 112.9(4) . .
C28 N4 C12 117.4(4) . .
C28 N4 Mn2 121.4(3) . .
C12 N4 Mn2 121.3(3) . .
C22 O22 Mn3 122.6(4) . .
C32 O1 Mn2 123.6(3) . .
C12 C16 C12 114.4(5) . 6_565
C23 C17 C34 119.4(4) . .
C23 C17 C21 122.6(4) . .
C34 C17 C21 117.8(5) . .
N3 C18 C26 112.4(4) . .
C25 C19 C20 121.2(5) . .
C19 C20 C23 120.5(5) . .
N3 C21 C17 126.9(4) . .
O4 C23 C20 119.3(4) . .
O4 C23 C17 121.8(4) . .
C20 C23 C17 118.8(4) . .
C31 C24 C29 122.3(5) . .
C19 C25 C34 119.0(5) . .
C18 C26 C18 114.4(5) 6_565 .
N4 C28 C30 126.8(4) . .
C24 C29 C32 119.4(5) . .
C32 C30 C33 120.2(5) . .
C32 C30 C28 122.0(4) . .
C33 C30 C28 117.5(5) . .
C33 C31 C24 118.6(5) . .
O1 C32 C30 123.1(4) . .
O1 C32 C29 118.5(4) . .
C30 C32 C29 118.3(5) . .
C31 C33 C30 121.0(5) . .
C25 C34 C17 121.0(5) . .
N1 C36 C27 174.5(14) . .
N11 C1 Mn1 176.8(5) . .
C77 O8 N88 0.000(1) . .
N8 N88 O8 0.000(1) . .
N8 N88 Mn1 180.000(1) . .
O8 N88 Mn1 180.000(1) . .
C77 N8 N88 0.000(1) . .
N8 C77 O8 0.000(1) . .
N8 C77 Mn1 180.000(1) . .
O8 C77 Mn1 180.000(2) . .
C39 C27 C39 40.1(14) 2_756 .
C39 C27 C36 121.9(10) 2_756 2_756
C39 C27 C36 125.6(10) . 2_756
C39 C27 C36 125.6(10) 2_756 .
C39 C27 C36 121.9(10) . .
C36 C27 C36 107.6(14) 2_756 .
C39 C39 N15 85.4(14) 2_756 .
C39 C39 C27 69.9(7) 2_756 .
N15 C39 C27 155(2) . .
C39 C39 N15 51.5(8) 2_756 2_756
N15 C39 N15 34.1(17) . 2_756
C27 C39 N15 121.4(12) . 2_756
N15 N15 C39 94.3(14) 2_756 .
N15 N15 C39 51.5(8) 2_756 2_756
C39 N15 C39 43.1(15) . 2_756

loop_
_geom_bond_atom_site_label_1
_geom_bond_atom_site_label_2
_geom_bond_distance
_geom_bond_site_symmetry_2
Mn1 C77 1.966(8) .
Mn1 N88 1.699(7) .
Mn1 C77 1.966(8) 5_865
Mn1 N88 1.699(7) 5_865
Mn1 C6 1.984(6) 5_865
Mn1 C6 1.984(6) .
Mn1 C1 1.980(6) .
Mn1 C1 1.980(6) 5_865
Mn2 O1 1.897(3) 6_565
Mn2 O1 1.897(3) .
Mn2 N4 2.030(4) 6_565
Mn2 N4 2.030(4) .
Mn2 N5 2.218(5) .
Mn2 O11 2.348(5) .
Mn3 O4 1.889(3) 6_565
Mn3 O4 1.889(3) .
Mn3 N3 2.032(4) .
Mn3 N3 2.032(4) 6_565
Mn3 N11 2.242(5) .
Mn3 O22 2.337(5) .
O4 C23 1.339(5) .
N5 C6 1.153(7) .
O11 C11 1.417(9) .
N3 C21 1.287(6) .
N3 C18 1.476(5) .
N11 C1 1.168(8) .
C12 N4 1.472(5) .
C12 C16 1.515(6) .
N4 C28 1.288(6) .
O22 C22 1.457(9) .
O1 C32 1.333(5) .
C16 C12 1.515(6) 6_565
C17 C23 1.403(7) .
C17 C34 1.416(6) .
C17 C21 1.437(7) .
C18 C26 1.512(6) .
C19 C25 1.389(9) .
C19 C20 1.385(7) .
C20 C23 1.400(6) .
N1 C36 1.072(8) .
C24 C31 1.382(9) .
C24 C29 1.396(8) .
C25 C34 1.377(8) .
C26 C18 1.512(6) 6_565
C28 C30 1.436(7) .
C29 C32 1.411(6) .
C30 C32 1.404(7) .
C30 C33 1.414(7) .
C31 C33 1.374(8) .
C36 C27 1.438(13) .
O8 C77 0.965(12) .
O8 N88 1.233(13) .
N88 N8 1.407(12) .
N8 C77 1.140(13) .
C27 C39 1.48(2) 2_756
C27 C39 1.48(2) .
C27 C36 1.438(13) 2_756
C39 C39 1.01(3) 2_756
C39 N15 1.160(9) .
C39 N15 1.478(17) 2_756
N15 N15 0.83(4) 2_756
N15 C39 1.478(17) 2_756
